data_7104118
loop_
_publ_author_name
'Xu, Wen-Zhi'
'Sun, Junliang'
'Huang, Zhi-Tang'
'Zheng, Qi-Yu'

_publ_section_title
;
 Molecular encapsulation of a discrete (H2O)32 cluster with S6 symmetry
 in an organic crystalline supermolecule.
;
_journal_issue 2
_journal_name_full 'Chemical communications (Cambridge, England)'
_journal_page_first 171
_journal_page_last 173
_journal_paper_doi 10.1039/b814590c
_journal_volume 34
_journal_year 2008
_chemical_formula_sum 'C90 H163 N27 O50'
_chemical_formula_weight 2423.47
_chemical_name_systematic
;
?
;
_space_group_IT_number 163
_symmetry_cell_setting hexagonal
_symmetry_space_group_name_Hall '-P 3 2c'
_symmetry_space_group_name_H-M 'P -3 1 c'
_atom_sites_solution_hydrogens geom
_atom_sites_solution_primary direct
_atom_sites_solution_secondary difmap
_audit_creation_method SHELXL-97
_cell_angle_alpha 90.00
_cell_angle_beta 90.00
_cell_angle_gamma 120.00
_cell_formula_units_Z 2
_cell_length_a 19.5542(3)
_cell_length_b 19.5542(3)
_cell_length_c 19.5316(4)
_cell_measurement_reflns_used 9213
_cell_measurement_temperature 113(2)
_cell_measurement_theta_max 25.0
_cell_measurement_theta_min 2.1
_cell_volume 6467.68(19)
_computing_cell_refinement CrystalClear
_computing_data_collection CrystalClear
_computing_data_reduction CrystalClear
_computing_publication_material 'CrystalStructure 3.7.0'
_computing_structure_refinement 'SHELXL-97 (Sheldrick, 1997)'
_computing_structure_solution 'SHELXS-97 (Sheldrick, 1990)'
_diffrn_ambient_temperature 113(2)
_diffrn_detector_area_resol_mean 7.31
_diffrn_measured_fraction_theta_full 0.998
_diffrn_measured_fraction_theta_max 0.998
_diffrn_measurement_device_type 'Rigaku Saturn'
_diffrn_measurement_method \w
_diffrn_radiation_monochromator confocal
_diffrn_radiation_source 'rotating anode'
_diffrn_radiation_type MoK\a
_diffrn_radiation_wavelength 0.71070
_diffrn_reflns_av_R_equivalents 0.0304
_diffrn_reflns_av_sigmaI/netI 0.0108
_diffrn_reflns_limit_h_max 23
_diffrn_reflns_limit_h_min -23
_diffrn_reflns_limit_k_max 23
_diffrn_reflns_limit_k_min -23
_diffrn_reflns_limit_l_max 23
_diffrn_reflns_limit_l_min -23
_diffrn_reflns_number 64775
_diffrn_reflns_theta_full 25.02
_diffrn_reflns_theta_max 25.02
_diffrn_reflns_theta_min 2.08
_diffrn_standards_decay_% 0
_diffrn_standards_interval_count 0
_diffrn_standards_interval_time 0
_diffrn_standards_number 0
_exptl_absorpt_coefficient_mu 0.102
_exptl_absorpt_correction_T_max 0.9799
_exptl_absorpt_correction_T_min 0.9740
_exptl_absorpt_correction_type multi-scan
_exptl_absorpt_process_details crystalclear
_exptl_crystal_colour colorless
_exptl_crystal_density_diffrn 1.244
_exptl_crystal_density_method 'not measured'
_exptl_crystal_description hexagon
_exptl_crystal_F_000 2584
_exptl_crystal_size_max 0.26
_exptl_crystal_size_mid 0.24
_exptl_crystal_size_min 0.20
_refine_diff_density_max 0.581
_refine_diff_density_min -0.720
_refine_diff_density_rms 0.054
_refine_ls_extinction_method none
_refine_ls_goodness_of_fit_ref 1.044
_refine_ls_hydrogen_treatment mixed
_refine_ls_matrix_type full
_refine_ls_number_parameters 299
_refine_ls_number_reflns 3824
_refine_ls_number_restraints 19
_refine_ls_restrained_S_all 1.052
_refine_ls_R_factor_all 0.0593
_refine_ls_R_factor_gt 0.0585
_refine_ls_shift/su_max 0.001
_refine_ls_shift/su_mean 0.000
_refine_ls_structure_factor_coef Fsqd
_refine_ls_weighting_details 'calc w=1/[\s^2^(Fo^2^)+(0.0780P)^2^+6.1748P] where P=(Fo^2^+2Fc^2^)/3'
_refine_ls_weighting_scheme calc
_refine_ls_wR_factor_gt 0.1514
_refine_ls_wR_factor_ref 0.1521
_reflns_number_gt 3753
_reflns_number_total 3824
_reflns_threshold_expression >2sigma(I)
_cod_data_source_file b814590c.txt
_cod_data_source_block Water32cluster
_cod_depositor_comments
;
The following automatic conversions were performed:
'_symmetry_cell_setting' value 'Hexagonal' changed to 'hexagonal'
according to '/home/saulius/struct/CIF-dictionaries/cif_core.dic'
dictionary named 'cif_core.dic' version 2.4.1 from 2010-06-29.

Automatic conversion script
Id: cif_fix_enum 1527 2010-12-29 10:47:43Z saulius 
;
_cod_original_sg_symbol_H-M P-31c
_cod_database_code 7104118

loop_
_symmetry_equiv_pos_as_xyz
'x, y, z'
'-y, x-y, z'
'-x+y, -x, z'
'y, x, z+1/2'
'x-y, -y, z+1/2'
'-x, -x+y, z+1/2'
'-x, -y, -z'
'y, -x+y, -z'
'x-y, x, -z'
'-y, -x, -z-1/2'
'-x+y, y, -z-1/2'
'x, x-y, -z-1/2'

loop_
_atom_site_label
_atom_site_type_symbol
_atom_site_fract_x
_atom_site_fract_y
_atom_site_fract_z
_atom_site_U_iso_or_equiv
_atom_site_adp_type
_atom_site_occupancy
_atom_site_symmetry_multiplicity
_atom_site_calc_flag
_atom_site_refinement_flags
_atom_site_disorder_assembly
_atom_site_disorder_group
N1 N 1.08139(12) 0.35279(12) 0.83289(10) 0.0365(5) Uani 1 1 d D . .
H1A H 1.0983(3) 0.3895(5) 0.8646(5) 0.044 Uiso 1 1 calc RD . .
H1B H 1.0573(4) 0.3028(7) 0.8446(2) 0.044 Uiso 1 1 calc RD . .
N2 N 1.06758(11) 0.31851(11) 0.71884(9) 0.0324(4) Uani 1 1 d D . .
H2A H 1.07517(15) 0.3322(2) 0.6766(6) 0.039 Uiso 1 1 calc RD . .
H2B H 1.0440(3) 0.2694(7) 0.72968(17) 0.039 Uiso 1 1 calc RD . .
N3 N 1.12874(11) 0.44873(12) 0.75122(10) 0.0346(5) Uani 1 1 d D . .
H3A H 1.13657(16) 0.4630(2) 0.7090(6) 0.042 Uiso 1 1 calc RD . .
H3B H 1.1446(3) 0.4838(5) 0.7830(4) 0.042 Uiso 1 1 calc RD . .
N4 N 1.03911(8) 0.07821(15) 0.7500 0.0363(7) Uani 1 2 d SD . .
H4A H 1.0916(10) 0.1044(15) 0.7484(14) 0.044 Uiso 1 1 d D . .
N5 N 0.29515(10) -0.29315(9) 0.61441(9) 0.0245(4) Uani 1 1 d D . .
H5A H 0.3214(4) -0.2420(7) 0.61523(9) 0.029 Uiso 1 1 calc RD . .
H5B H 0.2440(7) -0.3181(3) 0.61400(9) 0.029 Uiso 1 1 calc RD . .
C17 C 1.09229(12) 0.37296(13) 0.76728(11) 0.0285(5) Uani 1 1 d . . .
C18 C 1.0000 0.0000 0.7500 0.0296(11) Uani 1 6 d S . .
C19 C 0.3333 -0.3333 0.61378(17) 0.0195(7) Uani 1 3 d S . .
O1 O 0.95236(10) 0.15896(11) 0.76108(18) 0.0843(10) Uani 1 1 d . . .
C1 C 0.87909(10) 0.12091(10) 0.7500 0.0513(11) Uani 1 2 d S . .
C2 C 0.83494(8) 0.16506(8) 0.7500 0.0286(7) Uani 1 2 d S . .
C3 C 0.76175(12) 0.13385(12) 0.71778(11) 0.0275(5) Uani 1 1 d . . .
H3 H 0.7393(6) 0.0833(14) 0.6955(6) 0.033 Uiso 1 1 calc R . .
C4 C 0.72108(12) 0.17480(11) 0.71749(10) 0.0223(4) Uani 1 1 d . . .
H4 H 0.6701(13) 0.1522(6) 0.6942(6) 0.027 Uiso 1 1 calc R . .
C5 C 0.75190(8) 0.24810(8) 0.7500 0.0187(5) Uani 1 2 d S . .
C6 C 0.70810(7) 0.29190(7) 0.7500 0.0176(5) Uani 1 2 d S . .
C7 C 0.62567(8) 0.25134(15) 0.7500 0.0184(5) Uani 1 2 d S . .
H7 H 0.5966(5) 0.193(2) 0.7500 0.022 Uiso 1 2 calc SR . .
O2 O 0.39009(8) -0.12462(7) 0.62054(7) 0.0229(3) Uani 1 1 d . . .
O3 O 0.50053(8) -0.12621(8) 0.59651(8) 0.0268(3) Uani 1 1 d . . .
C8 C 0.46239(11) -0.09040(11) 0.60447(10) 0.0196(4) Uani 1 1 d . . .
C9 C 0.50493(11) -0.00235(11) 0.59552(9) 0.0183(4) Uani 1 1 d . . .
C10 C 0.57873(11) 0.03730(11) 0.56386(10) 0.0188(4) Uani 1 1 d . . .
H10 H 0.6036(6) 0.0076(7) 0.5478(4) 0.023 Uiso 1 1 calc R . .
C11 C 0.61701(11) 0.11841(11) 0.55499(9) 0.0185(4) Uani 1 1 d . . .
H11 H 0.6694(13) 0.1455(7) 0.5320(6) 0.022 Uiso 1 1 calc R . .
C12 C 0.58335(10) 0.16294(11) 0.57783(9) 0.0167(4) Uani 1 1 d . . .
C13 C 0.50960(11) 0.12263(11) 0.61018(10) 0.0188(4) Uani 1 1 d . . .
H13 H 0.4858(6) 0.1515(7) 0.6268(4) 0.023 Uiso 1 1 calc R . .
C14 C 0.47080(11) 0.04132(11) 0.61839(10) 0.0198(4) Uani 1 1 d . . .
H14 H 0.4214(13) 0.0156(7) 0.6394(6) 0.024 Uiso 1 1 calc R . .
C15 C 0.62599(10) 0.25034(10) 0.57172(9) 0.0166(4) Uani 1 1 d . . .
C16 C 0.70824(11) 0.29300(11) 0.57129(9) 0.0170(4) Uani 1 1 d . . .
H16 H 0.7366(7) 0.2656(7) 0.57070(9) 0.020 Uiso 1 1 calc R . .
OW4 O 0.26677(9) -0.10411(9) 0.57713(8) 0.0280(4) Uani 1 1 d G . .
H24A H 0.3069 -0.1062 0.5847 0.046(6) Uiso 1 1 d G . .
H24B H 0.2371 -0.1459 0.5578 0.046(6) Uiso 1 1 d G . .
OW5 O 0.83579(10) 0.23992(9) 0.49146(9) 0.0339(4) Uani 1 1 d G . .
H25A H 0.8499 0.2849 0.4763 0.066(7) Uiso 1 1 d G . .
H25B H 0.8779 0.2406 0.5003 0.066(7) Uiso 1 1 d G . .
OW6 O 0.97567(11) 0.23803(11) 0.52086(9) 0.0419(4) Uani 1 1 d GD . .
H26A H 1.0167 0.2805 0.5322 0.090(10) Uiso 1 1 d G . .
H26B H 0.9858 0.2278 0.4813 0.090(10) Uiso 1 1 d G . .
OW7 O 1.17198(13) 0.20031(12) 0.60652(11) 0.0623(6) Uani 1 1 d G . .
H27A H 1.1264 0.1711 0.5918 0.093 Uiso 1 1 d GD . .
H27B H 1.1797 0.1721 0.6338 0.093 Uiso 1 1 d GD . .
OW8 O 1.00813(19) 0.14394(17) 0.60896(14) 0.0469(11) Uani 0.705(9) 1 d PRD A 1
H28A H 1.0094 0.1689 0.5739 0.047 Uiso 0.705(9) 1 d PRD A 1
H28B H 0.9607 0.1197 0.6205 0.047 Uiso 0.352(4) 1 d PR A 1
H28C H 1.0086(6) 0.1053(10) 0.592(2) 0.047 Uiso 0.352(4) 1 d PD A 1
OW8B O 0.1710(10) 0.0504(12) 0.6124(8) 0.131(6) Uiso 0.295(9) 1 d P A 2
OW9 O 1.0000 0.0000 0.5709(3) 0.0990(16) Uani 1 3 d SD . .
H29A H 1.026(2) 0.0503(8) 0.5779(17) 0.099 Uiso 0.50 1 d PD . .
H29B H 1.0000 0.0000 0.5282(6) 0.099 Uiso 0.50 3 d SPD . .

loop_
_atom_site_aniso_label
_atom_site_aniso_U_11
_atom_site_aniso_U_22
_atom_site_aniso_U_33
_atom_site_aniso_U_23
_atom_site_aniso_U_13
_atom_site_aniso_U_12
N1 0.0434(11) 0.0399(11) 0.0293(10) 0.0055(8) 0.0032(8) 0.0231(9)
N2 0.0324(10) 0.0327(10) 0.0304(10) 0.0048(8) 0.0039(8) 0.0151(8)
N3 0.0357(11) 0.0346(10) 0.0292(10) 0.0005(8) -0.0015(8) 0.0144(9)
N4 0.0201(10) 0.0193(13) 0.069(2) 0.000 0.0007(11) 0.0097(7)
N5 0.0150(8) 0.0156(8) 0.0424(11) -0.0015(7) -0.0004(7) 0.0072(7)
C17 0.0227(10) 0.0399(12) 0.0276(11) 0.0026(9) 0.0000(8) 0.0192(10)
C18 0.0214(15) 0.0214(15) 0.046(3) 0.000 0.000 0.0107(8)
C19 0.0182(10) 0.0182(10) 0.0223(16) 0.000 0.000 0.0091(5)
O1 0.0197(9) 0.0238(9) 0.213(3) -0.0044(13) -0.0058(13) 0.0133(8)
C1 0.0215(12) 0.0215(12) 0.113(4) 0.0061(16) 0.0061(16) 0.0126(14)
C2 0.0218(11) 0.0218(11) 0.0451(18) 0.0064(11) 0.0064(11) 0.0132(12)
C3 0.0261(11) 0.0185(10) 0.0390(12) -0.0008(9) 0.0021(9) 0.0120(9)
C4 0.0208(10) 0.0203(10) 0.0260(10) -0.0013(8) -0.0023(8) 0.0104(8)
C5 0.0186(9) 0.0186(9) 0.0194(13) 0.0024(9) 0.0024(9) 0.0097(11)
C6 0.0190(10) 0.0190(10) 0.0157(12) -0.0013(8) -0.0013(8) 0.0101(11)
C7 0.0200(10) 0.0161(13) 0.0177(13) 0.000 -0.0022(9) 0.0081(7)
O2 0.0184(7) 0.0160(7) 0.0318(8) 0.0002(5) 0.0025(6) 0.0068(6)
O3 0.0205(7) 0.0165(7) 0.0451(9) 0.0006(6) 0.0013(6) 0.0105(6)
C8 0.0187(9) 0.0166(9) 0.0224(9) -0.0015(7) -0.0028(7) 0.0079(8)
C9 0.0179(9) 0.0158(9) 0.0204(9) -0.0018(7) -0.0030(7) 0.0079(8)
C10 0.0171(9) 0.0183(9) 0.0231(9) -0.0032(7) -0.0014(7) 0.0105(8)
C11 0.0155(9) 0.0178(9) 0.0209(9) -0.0001(7) 0.0015(7) 0.0074(8)
C12 0.0163(9) 0.0161(9) 0.0173(9) -0.0012(7) -0.0024(7) 0.0077(7)
C13 0.0180(9) 0.0166(9) 0.0240(10) -0.0019(7) -0.0004(7) 0.0103(8)
C14 0.0147(9) 0.0174(9) 0.0251(10) -0.0001(7) 0.0010(7) 0.0064(8)
C15 0.0169(9) 0.0162(9) 0.0164(9) -0.0008(7) -0.0001(7) 0.0081(7)
C16 0.0176(9) 0.0169(9) 0.0182(9) -0.0002(7) 0.0001(7) 0.0099(8)
OW4 0.0232(8) 0.0278(8) 0.0331(8) -0.0048(6) -0.0021(6) 0.0129(6)
OW5 0.0300(8) 0.0260(8) 0.0443(10) -0.0008(7) -0.0024(7) 0.0131(7)
OW6 0.0378(10) 0.0429(10) 0.0425(10) -0.0045(8) -0.0090(7) 0.0184(8)
OW7 0.0647(14) 0.0452(11) 0.0552(12) 0.0052(9) -0.0023(10) 0.0112(10)
OW8 0.052(2) 0.0564(19) 0.0458(16) 0.0143(12) 0.0060(12) 0.0375(16)
OW9 0.106(3) 0.106(3) 0.084(3) 0.000 0.000 0.0532(13)

loop_
_atom_type_symbol
_atom_type_description
_atom_type_scat_dispersion_real
_atom_type_scat_dispersion_imag
_atom_type_scat_source
C C 0.0033 0.0016 'International Tables Vol C Tables 4.2.6.8 and 6.1.1.4'
H H 0.0000 0.0000 'International Tables Vol C Tables 4.2.6.8 and 6.1.1.4'
N N 0.0061 0.0033 'International Tables Vol C Tables 4.2.6.8 and 6.1.1.4'
O O 0.0106 0.0060 'International Tables Vol C Tables 4.2.6.8 and 6.1.1.4'

loop_
_geom_angle_atom_site_label_1
_geom_angle_atom_site_label_2
_geom_angle_atom_site_label_3
_geom_angle
_geom_angle_site_symmetry_1
_geom_angle_site_symmetry_3
_geom_angle_publ_flag
C17 N1 H1A 120.0 . . ?
C17 N1 H1B 120.0 . . ?
H1A N1 H1B 120.0 . . ?
C17 N2 H2A 120.0 . . ?
C17 N2 H2B 120.0 . . ?
H2A N2 H2B 120.0 . . ?
C17 N3 H3A 120.0 . . ?
C17 N3 H3B 120.0 . . ?
H3A N3 H3B 120.0 . . ?
C18 N4 H4A 119.9(18) . . ?
C19 N5 H5A 120.0 . . ?
C19 N5 H5B 120.0 . . ?
H5A N5 H5B 120.0 . . ?
N3 C17 N2 120.6(2) . . ?
N3 C17 N1 118.6(2) . . ?
N2 C17 N1 120.8(2) . . ?
N4 C18 N4 120.0 . 2_645 ?
N4 C18 N4 120.000(1) . 3_765 ?
N4 C18 N4 120.0 2_645 3_765 ?
N5 C19 N5 119.991(6) . 3_655 ?
N5 C19 N5 119.991(6) . 2_545 ?
N5 C19 N5 119.991(6) 3_655 2_545 ?
O1 C1 O1 123.5(3) . 10_667 ?
O1 C1 C2 118.26(15) . . ?
O1 C1 C2 118.26(15) 10_667 . ?
C3 C2 C3 118.7(3) 10_667 . ?
C3 C2 C1 120.66(13) 10_667 . ?
C3 C2 C1 120.66(13) . . ?
C4 C3 C2 120.7(2) . . ?
C4 C3 H3 119.7 . . ?
C2 C3 H3 119.7 . . ?
C3 C4 C5 120.92(19) . . ?
C3 C4 H4 119.5 . . ?
C5 C4 H4 119.5 . . ?
C4 C5 C4 118.1(2) . 10_667 ?
C4 C5 C6 120.95(12) . . ?
C4 C5 C6 120.95(12) 10_667 . ?
C7 C6 C7 118.9(3) 2_655 . ?
C7 C6 C5 120.53(13) 2_655 . ?
C7 C6 C5 120.53(13) . . ?
C6 C7 C6 121.1(3) 3_665 . ?
C6 C7 H7 119.5 3_665 . ?
C6 C7 H7 119.5 . . ?
O3 C8 O2 123.47(17) . . ?
O3 C8 C9 118.65(16) . . ?
O2 C8 C9 117.88(16) . . ?
C10 C9 C14 118.71(17) . . ?
C10 C9 C8 120.99(16) . . ?
C14 C9 C8 120.29(17) . . ?
C11 C10 C9 120.55(17) . . ?
C11 C10 H10 119.7 . . ?
C9 C10 H10 119.7 . . ?
C10 C11 C12 121.26(17) . . ?
C10 C11 H11 119.4 . . ?
C12 C11 H11 119.4 . . ?
C11 C12 C13 117.72(17) . . ?
C11 C12 C15 121.45(16) . . ?
C13 C12 C15 120.75(16) . . ?
C14 C13 C12 121.08(17) . . ?
C14 C13 H13 119.5 . . ?
C12 C13 H13 119.5 . . ?
C13 C14 C9 120.67(17) . . ?
C13 C14 H14 119.7 . . ?
C9 C14 H14 119.7 . . ?
C16 C15 C16 118.69(18) . 3_665 ?
C16 C15 C12 120.36(16) . . ?
C16 C15 C12 120.79(16) 3_665 . ?
C15 C16 C15 121.30(18) . 2_655 ?
C15 C16 H16 119.3 . . ?
C15 C16 H16 119.3 2_655 . ?
H24A OW4 H24B 104.6 . . ?
H25A OW5 H25B 104.6 . . ?
H26A OW6 H26B 104.6 . . ?
H27A OW7 H27B 104.6 . . ?
H28A OW8 H28B 104.6 . . ?
H28A OW8 H28C 101.8 . . ?
H28B OW8 H28C 95.9 . . ?
H29A OW9 H29B 99(2) . . ?

loop_
_geom_bond_atom_site_label_1
_geom_bond_atom_site_label_2
_geom_bond_distance
_geom_bond_site_symmetry_2
_geom_bond_publ_flag
N1 C17 1.326(3) . ?
N1 H1A 0.8772 . ?
N1 H1B 0.8772 . ?
N2 C17 1.322(3) . ?
N2 H2A 0.8577 . ?
N2 H2B 0.8577 . ?
N3 C17 1.321(3) . ?
N3 H3A 0.8599 . ?
N3 H3B 0.8599 . ?
N4 C18 1.324(3) . ?
N4 H4A 0.890(17) . ?
N5 C19 1.3273(16) . ?
N5 H5A 0.8659 . ?
N5 H5B 0.8659 . ?
C18 N4 1.324(3) 2_645 ?
C18 N4 1.324(3) 3_765 ?
C19 N5 1.3273(16) 3_655 ?
C19 N5 1.3273(16) 2_545 ?
O1 C1 1.260(2) . ?
C1 O1 1.260(2) 10_667 ?
C1 C2 1.495(4) . ?
C2 C3 1.394(3) 10_667 ?
C2 C3 1.394(3) . ?
C3 C4 1.382(3) . ?
C3 H3 0.9625 . ?
C4 C5 1.399(2) . ?
C4 H4 0.9777 . ?
C5 C4 1.399(2) 10_667 ?
C5 C6 1.483(3) . ?
C6 C7 1.3960(18) 2_655 ?
C6 C7 1.3960(18) . ?
C7 C6 1.3960(18) 3_665 ?
C7 H7 0.9855 . ?
O2 C8 1.264(2) . ?
O3 C8 1.262(2) . ?
C8 C9 1.501(3) . ?
C9 C10 1.395(3) . ?
C9 C14 1.394(3) . ?
C10 C11 1.385(3) . ?
C10 H10 0.9779 . ?
C11 C12 1.401(3) . ?
C11 H11 0.9943 . ?
C12 C13 1.401(3) . ?
C12 C15 1.485(2) . ?
C13 C14 1.387(3) . ?
C13 H13 0.9494 . ?
C14 H14 0.9325 . ?
C15 C16 1.393(3) . ?
C15 C16 1.400(3) 3_665 ?
C16 C15 1.400(3) 2_655 ?
C16 H16 0.9432 . ?
OW4 H24A 0.8196 . ?
OW4 H24B 0.8196 . ?
OW5 H25A 0.8338 . ?
OW5 H25B 0.8338 . ?
OW6 H26A 0.8464 . ?
OW6 H26B 0.8464 . ?
OW7 H27A 0.8339 . ?
OW7 H27B 0.8339 . ?
OW8 H28A 0.8339 . ?
OW8 H28B 0.8338 . ?
OW8 H28C 0.826(10) . ?
OW9 H29A 0.863(10) . ?
OW9 H29B 0.833(10) . ?

loop_
_geom_hbond_atom_site_label_D
_geom_hbond_atom_site_label_H
_geom_hbond_atom_site_label_A
_geom_hbond_distance_DH
_geom_hbond_distance_HA
_geom_hbond_distance_DA
_geom_hbond_angle_DHA
_geom_hbond_site_symmetry_A
N1 H1A O3 0.88 2.08 2.895(3) 154.1 10_667
N1 H1B OW7 0.88 2.03 2.876(3) 162.4 11_757
N2 H2A OW4 0.86 2.06 2.913(2) 174.8 2_655
N2 H2B O1 0.86 2.09 2.909(3) 158.6 .
N3 H3A O2 0.86 2.07 2.879(2) 155.8 2_655
N3 H3B O3 0.86 2.42 3.144(2) 141.7 10_667
N4 H4A O1 0.890(17) 1.957(17) 2.845(2) 176(3) 11_757
N5 H5A O2 0.87 2.00 2.864(2) 174.9 .
N5 H5B O3 0.87 2.03 2.884(2) 170.7 2_545
OW4 H24A O2 0.82 1.96 2.768(2) 167.4 .
OW4 H24B OW5 0.82 1.93 2.746(2) 175.7 7_656
OW5 H25A O3 0.83 2.10 2.892(2) 158.1 8_666
OW5 H25B OW6 0.83 1.98 2.813(2) 177.9 .
OW6 H26A OW4 0.85 1.95 2.782(2) 168.4 2_655
OW6 H26B OW7 0.85 1.98 2.786(3) 159.8 9_546
OW7 H27A OW8 0.83 2.12 2.820(4) 140.8 .
OW7 H27B O1 0.83 2.17 2.889(4) 145.1 11_757
OW8 H28A OW6 0.83 2.06 2.814(3) 150.8 .
OW8 H28C OW9 0.826(10) 2.025(12) 2.838(3) 168(4) .
OW9 H29A OW8 0.863(10) 2.11(3) 2.838(3) 141(4) .
OW9 H29B OW9 0.833(10) 1.934(15) 2.768(11) 180.000(1) 7_756

loop_
_geom_torsion_atom_site_label_1
_geom_torsion_atom_site_label_2
_geom_torsion_atom_site_label_3
_geom_torsion_atom_site_label_4
_geom_torsion
_geom_torsion_site_symmetry_1
_geom_torsion_site_symmetry_2
_geom_torsion_site_symmetry_3
_geom_torsion_site_symmetry_4
_geom_torsion_publ_flag
O1 C1 C2 C3 -20.4(2) . . . 10_667 ?
O1 C1 C2 C3 159.6(2) 10_667 . . 10_667 ?
O1 C1 C2 C3 159.6(2) . . . . ?
O1 C1 C2 C3 -20.4(2) 10_667 . . . ?
C3 C2 C3 C4 0.30(14) 10_667 . . . ?
C1 C2 C3 C4 -179.70(14) . . . . ?
C2 C3 C4 C5 -0.6(3) . . . . ?
C3 C4 C5 C4 0.30(14) . . . 10_667 ?
C3 C4 C5 C6 -179.70(14) . . . . ?
C4 C5 C6 C7 -148.05(9) . . . 2_655 ?
C4 C5 C6 C7 31.95(9) 10_667 . . 2_655 ?
C4 C5 C6 C7 31.95(9) . . . . ?
C4 C5 C6 C7 -148.05(9) 10_667 . . . ?
C7 C6 C7 C6 0.0 2_655 . . 3_665 ?
C5 C6 C7 C6 180.0 . . . 3_665 ?
O3 C8 C9 C10 14.9(3) . . . . ?
O2 C8 C9 C10 -166.01(17) . . . . ?
O3 C8 C9 C14 -165.62(18) . . . . ?
O2 C8 C9 C14 13.5(3) . . . . ?
C14 C9 C10 C11 -0.4(3) . . . . ?
C8 C9 C10 C11 179.09(17) . . . . ?
C9 C10 C11 C12 0.5(3) . . . . ?
C10 C11 C12 C13 0.2(3) . . . . ?
C10 C11 C12 C15 176.74(17) . . . . ?
C11 C12 C13 C14 -0.9(3) . . . . ?
C15 C12 C13 C14 -177.53(17) . . . . ?
C12 C13 C14 C9 1.0(3) . . . . ?
C10 C9 C14 C13 -0.3(3) . . . . ?
C8 C9 C14 C13 -179.85(17) . . . . ?
C11 C12 C15 C16 -27.4(3) . . . . ?
C13 C12 C15 C16 149.11(18) . . . . ?
C11 C12 C15 C16 157.29(17) . . . 3_665 ?
C13 C12 C15 C16 -26.2(3) . . . 3_665 ?
C16 C15 C16 C15 1.2(4) 3_665 . . 2_655 ?
C12 C15 C16 C15 -174.25(12) . . . 2_655 ?
